data_7024097
loop_
_publ_author_name
'Cheng, Fei'
'Dyke, John M.'
'Ferrante, Francesco'
'Hector, Andrew L.'
'Levason, William'
'Reid, Gillian'
'Webster, Michael'
'Zhang, Wenjian'

_publ_section_title
;
 Synthesis and structural characterisation of germanium(II) halide
 complexes with neutral N-donor ligands.
;
_journal_issue 3
_journal_name_full 'Dalton transactions (Cambridge, England : 2003)'
_journal_page_first 847
_journal_page_last 856
_journal_paper_doi 10.1039/b911016j
_journal_volume 39
_journal_year 2010
_chemical_formula_moiety 'C12 H8 Cl2 Ge N2'
_chemical_formula_sum 'C12 H8 Cl2 Ge N2'
_chemical_formula_weight 323.69
_chemical_name_common Dichlorido(1,10-phenanthroline)germanium(ii)
_chemical_name_systematic
;
Dichlorido(1,10-phenanthroline)germanium(II)
;
_space_group_IT_number 14
_symmetry_cell_setting monoclinic
_symmetry_Int_Tables_number 14
_symmetry_space_group_name_Hall '-P 2yn'
_symmetry_space_group_name_H-M 'P 1 21/n 1'
_atom_sites_solution_hydrogens geom
_atom_sites_solution_primary direct
_atom_sites_solution_secondary difmap
_audit_creation_date 2007-11-01
_audit_creation_method 'SHELXL-97 + hand edit'
_cell_angle_alpha 90.00
_cell_angle_beta 103.634(10)
_cell_angle_gamma 90.00
_cell_formula_units_Z 4
_cell_length_a 6.5156(10)
_cell_length_b 14.772(3)
_cell_length_c 12.398(3)
_cell_measurement_reflns_used 2689
_cell_measurement_temperature 120(2)
_cell_measurement_theta_max 27.48
_cell_measurement_theta_min 2.91
_cell_volume 1159.7(4)
_computing_structure_refinement 'SHELXL-97 (Sheldrick, 1997)'
_computing_structure_solution 'SHELXS-97 (Sheldrick, 1997)'
_diffrn_ambient_temperature 120(2)
_diffrn_measured_fraction_theta_full 0.991
_diffrn_measured_fraction_theta_max 0.991
_diffrn_measurement_device_type 'Bruker-Nonius 95mm CCD camera on \k-goniostat'
_diffrn_measurement_method '\f & \w scans'
_diffrn_radiation_monochromator '10cm confocal mirrors'
_diffrn_radiation_source 'Bruker-Nonius FR591 rotating anode'
_diffrn_radiation_type MoK\a
_diffrn_radiation_wavelength 0.71073
_diffrn_reflns_av_R_equivalents 0.0388
_diffrn_reflns_av_sigmaI/netI 0.0303
_diffrn_reflns_limit_h_max 8
_diffrn_reflns_limit_h_min -8
_diffrn_reflns_limit_k_max 16
_diffrn_reflns_limit_k_min -19
_diffrn_reflns_limit_l_max 16
_diffrn_reflns_limit_l_min -16
_diffrn_reflns_number 14041
_diffrn_reflns_theta_full 27.54
_diffrn_reflns_theta_max 27.54
_diffrn_reflns_theta_min 3.24
_diffrn_standards_decay_% 0
_diffrn_standards_number 0
_exptl_absorpt_coefficient_mu 3.076
_exptl_absorpt_correction_T_max 1.0000
_exptl_absorpt_correction_T_min 0.7617
_exptl_absorpt_correction_type multi-scan
_exptl_absorpt_process_details 'G.M. Sheldrick, (2007). SADABS. Version 2007/2. Bruker AXS Inc.'
_exptl_crystal_colour orange
_exptl_crystal_density_diffrn 1.854
_exptl_crystal_density_method 'not measured'
_exptl_crystal_description block
_exptl_crystal_F_000 640
_exptl_crystal_size_max 0.11
_exptl_crystal_size_mid 0.07
_exptl_crystal_size_min 0.04
_refine_diff_density_max 0.495
_refine_diff_density_min -0.428
_refine_diff_density_rms 0.090
_refine_ls_extinction_method none
_refine_ls_goodness_of_fit_ref 1.112
_refine_ls_hydrogen_treatment noref
_refine_ls_matrix_type full
_refine_ls_number_parameters 154
_refine_ls_number_reflns 2647
_refine_ls_number_restraints 0
_refine_ls_restrained_S_all 1.112
_refine_ls_R_factor_all 0.0394
_refine_ls_R_factor_gt 0.0294
_refine_ls_shift/su_max 0.001
_refine_ls_shift/su_mean 0.000
_refine_ls_structure_factor_coef Fsqd
_refine_ls_weighting_details 'w=1/[\s^2^(Fo^2^)+(0.0175P)^2^+1.8158P] where P=(Fo^2^+2Fc^2^)/3'
_refine_ls_weighting_scheme calc
_refine_ls_wR_factor_gt 0.0618
_refine_ls_wR_factor_ref 0.0667
_reflns_number_gt 2311
_reflns_number_total 2647
_reflns_threshold_expression I>2sigma(I)
_cod_data_source_file b911016j.txt
_cod_data_source_block 07wz022
_cod_original_cell_volume 1159.6(4)
_cod_original_sg_symbol_H-M 'P 21/n'
_cod_database_code 7024097

loop_
_symmetry_equiv_pos_as_xyz
'x, y, z'
'-x+1/2, y+1/2, -z+1/2'
'-x, -y, -z'
'x-1/2, -y-1/2, z-1/2'

loop_
_atom_site_label
_atom_site_type_symbol
_atom_site_fract_x
_atom_site_fract_y
_atom_site_fract_z
_atom_site_U_iso_or_equiv
_atom_site_adp_type
_atom_site_occupancy
_atom_site_symmetry_multiplicity
_atom_site_calc_flag
_atom_site_refinement_flags
Ge1 Ge 0.12327(4) 0.437365(17) 0.13079(2) 0.01746(9) Uani 1 1 d .
Cl1 Cl 0.07820(10) 0.35132(4) 0.27949(5) 0.02042(14) Uani 1 1 d .
Cl2 Cl -0.25826(10) 0.39074(4) 0.02138(5) 0.02359(15) Uani 1 1 d .
N1 N -0.0044(3) 0.55519(13) 0.18985(16) 0.0155(4) Uani 1 1 d .
N2 N 0.3925(3) 0.49666(14) 0.26423(17) 0.0174(4) Uani 1 1 d .
C1 C -0.1987(4) 0.58690(16) 0.1475(2) 0.0170(5) Uani 1 1 d .
H1 H -0.2877 0.5557 0.0873 0.020 Uiso 1 1 calc R
C2 C -0.2753(4) 0.66486(17) 0.1892(2) 0.0188(5) Uani 1 1 d .
H2 H -0.4121 0.6871 0.1554 0.023 Uiso 1 1 calc R
C3 C -0.1526(4) 0.70908(16) 0.2789(2) 0.0181(5) Uani 1 1 d .
H3 H -0.2060 0.7604 0.3096 0.022 Uiso 1 1 calc R
C4 C 0.0541(4) 0.67740(16) 0.32513(19) 0.0169(5) Uani 1 1 d .
C5 C 0.1934(4) 0.71880(16) 0.4192(2) 0.0186(5) Uani 1 1 d .
H5 H 0.1450 0.7690 0.4543 0.022 Uiso 1 1 calc R
C6 C 0.3922(4) 0.68772(17) 0.4589(2) 0.0203(5) Uani 1 1 d .
H6 H 0.4819 0.7166 0.5209 0.024 Uiso 1 1 calc R
C7 C 0.4693(4) 0.61128(16) 0.4081(2) 0.0174(5) Uani 1 1 d .
C8 C 0.6730(4) 0.57407(17) 0.4450(2) 0.0202(5) Uani 1 1 d .
H8 H 0.7704 0.5998 0.5066 0.024 Uiso 1 1 calc R
C9 C 0.7294(4) 0.50043(18) 0.3912(2) 0.0211(5) Uani 1 1 d .
H9 H 0.8657 0.4744 0.4160 0.025 Uiso 1 1 calc R
C10 C 0.5854(4) 0.46351(17) 0.2994(2) 0.0202(5) Uani 1 1 d .
H10 H 0.6275 0.4135 0.2616 0.024 Uiso 1 1 calc R
C11 C 0.3340(4) 0.56878(15) 0.31685(19) 0.0157(5) Uani 1 1 d .
C12 C 0.1233(4) 0.60119(16) 0.27555(19) 0.0161(5) Uani 1 1 d .

loop_
_atom_site_aniso_label
_atom_site_aniso_U_11
_atom_site_aniso_U_22
_atom_site_aniso_U_33
_atom_site_aniso_U_23
_atom_site_aniso_U_13
_atom_site_aniso_U_12
Ge1 0.01938(15) 0.01728(14) 0.01618(14) -0.00127(10) 0.00514(10) 0.00091(10)
Cl1 0.0211(3) 0.0208(3) 0.0184(3) 0.0016(2) 0.0026(2) -0.0036(2)
Cl2 0.0215(3) 0.0212(3) 0.0248(3) -0.0014(2) -0.0010(2) -0.0020(2)
N1 0.0147(10) 0.0158(9) 0.0162(10) 0.0002(8) 0.0038(8) -0.0013(8)
N2 0.0158(10) 0.0184(10) 0.0184(10) -0.0002(8) 0.0050(8) -0.0006(8)
C1 0.0171(12) 0.0183(11) 0.0159(11) 0.0011(9) 0.0045(9) -0.0020(9)
C2 0.0177(13) 0.0201(12) 0.0183(12) 0.0035(9) 0.0037(10) 0.0029(9)
C3 0.0215(13) 0.0149(11) 0.0208(12) 0.0019(9) 0.0106(10) 0.0007(9)
C4 0.0209(13) 0.0152(11) 0.0161(11) 0.0028(9) 0.0070(10) -0.0024(9)
C5 0.0236(13) 0.0147(11) 0.0187(12) -0.0023(9) 0.0077(10) -0.0022(10)
C6 0.0217(13) 0.0209(12) 0.0184(12) -0.0010(10) 0.0047(10) -0.0053(10)
C7 0.0171(12) 0.0190(12) 0.0170(12) 0.0027(9) 0.0059(9) -0.0041(9)
C8 0.0182(13) 0.0266(13) 0.0151(12) 0.0028(10) 0.0027(10) -0.0051(10)
C9 0.0157(12) 0.0255(13) 0.0223(13) 0.0040(10) 0.0046(10) 0.0013(10)
C10 0.0181(13) 0.0200(12) 0.0236(13) 0.0016(10) 0.0074(10) -0.0010(10)
C11 0.0168(12) 0.0145(11) 0.0163(11) 0.0016(9) 0.0048(9) -0.0017(9)
C12 0.0160(12) 0.0164(11) 0.0157(11) -0.0003(9) 0.0038(9) -0.0014(9)

loop_
_atom_type_symbol
_atom_type_description
_atom_type_scat_dispersion_real
_atom_type_scat_dispersion_imag
_atom_type_scat_source
C C 0.0033 0.0016 'International Tables Vol C Tables 4.2.6.8 and 6.1.1.4'
H H 0.0000 0.0000 'International Tables Vol C Tables 4.2.6.8 and 6.1.1.4'
N N 0.0061 0.0033 'International Tables Vol C Tables 4.2.6.8 and 6.1.1.4'
Cl Cl 0.1484 0.1585 'International Tables Vol C Tables 4.2.6.8 and 6.1.1.4'
Ge Ge 0.1547 1.8001 'International Tables Vol C Tables 4.2.6.8 and 6.1.1.4'

loop_
_geom_angle_atom_site_label_1
_geom_angle_atom_site_label_2
_geom_angle_atom_site_label_3
_geom_angle
N1 Ge1 N2 74.53(7)
N1 Ge1 Cl1 92.39(6)
N2 Ge1 Cl1 81.58(6)
N1 Ge1 Cl2 89.59(6)
N2 Ge1 Cl2 161.15(6)
Cl1 Ge1 Cl2 89.14(2)
C1 N1 C12 118.6(2)
C1 N1 Ge1 124.19(16)
C12 N1 Ge1 117.24(16)
C10 N2 C11 119.1(2)
C10 N2 Ge1 127.21(17)
C11 N2 Ge1 113.38(15)
N1 C1 C2 122.0(2)
N1 C1 H1 119.0
C2 C1 H1 119.0
C3 C2 C1 120.0(2)
C3 C2 H2 120.0
C1 C2 H2 120.0
C2 C3 C4 119.2(2)
C2 C3 H3 120.4
C4 C3 H3 120.4
C12 C4 C3 117.4(2)
C12 C4 C5 119.3(2)
C3 C4 C5 123.2(2)
C6 C5 C4 121.3(2)
C6 C5 H5 119.4
C4 C5 H5 119.4
C5 C6 C7 120.7(2)
C5 C6 H6 119.7
C7 C6 H6 119.7
C11 C7 C8 116.7(2)
C11 C7 C6 119.0(2)
C8 C7 C6 124.3(2)
C9 C8 C7 119.5(2)
C9 C8 H8 120.3
C7 C8 H8 120.3
C8 C9 C10 119.9(2)
C8 C9 H9 120.1
C10 C9 H9 120.1
N2 C10 C9 121.7(2)
N2 C10 H10 119.2
C9 C10 H10 119.2
N2 C11 C7 123.1(2)
N2 C11 C12 116.6(2)
C7 C11 C12 120.3(2)
N1 C12 C4 122.6(2)
N1 C12 C11 118.0(2)
C4 C12 C11 119.4(2)

loop_
_geom_bond_atom_site_label_1
_geom_bond_atom_site_label_2
_geom_bond_distance
Ge1 N1 2.132(2)
Ge1 N2 2.283(2)
Ge1 Cl1 2.3142(7)
Ge1 Cl2 2.6276(8)
N1 C1 1.336(3)
N1 C12 1.366(3)
N2 C10 1.324(3)
N2 C11 1.350(3)
C1 C2 1.401(3)
C1 H1 0.9500
C2 C3 1.372(3)
C2 H2 0.9500
C3 C4 1.413(3)
C3 H3 0.9500
C4 C12 1.407(3)
C4 C5 1.435(3)
C5 C6 1.353(4)
C5 H5 0.9500
C6 C7 1.439(4)
C6 H6 0.9500
C7 C11 1.408(3)
C7 C8 1.409(4)
C8 C9 1.371(4)
C8 H8 0.9500
C9 C10 1.403(4)
C9 H9 0.9500
C10 H10 0.9500
C11 C12 1.430(3)
